data_7153582
loop_
_publ_author_name
'Basavaiah, Deevi'
'Veeraraghavaiah, Gorre'
'Badsara, Satpal Singh'

_publ_section_title
;
 Ketones as electrophiles in two component Baylis-Hillman reaction: a
 facile one-pot synthesis of substituted indolizines.
;
_journal_issue 10
_journal_name_full 'Organic &amp; biomolecular chemistry'
_journal_page_first 1551
_journal_page_last 1555
_journal_paper_doi 10.1039/c3ob42064g
_journal_volume 12
_journal_year 2014
_chemical_formula_sum 'C16 H13 N O'
_chemical_formula_weight 235.27
_chemical_melting_point 143.0(10)
_chemical_name_systematic
; 
 8-Acetyl-1-aza-7-phenylbicyclo[4.3.0]nona-2,4,6,8-tetraene 
;
_space_group_IT_number 14
_symmetry_cell_setting monoclinic
_symmetry_space_group_name_Hall '-P 2ybc'
_symmetry_space_group_name_H-M 'P 1 21/c 1'
_atom_sites_solution_hydrogens geom
_atom_sites_solution_primary direct
_atom_sites_solution_secondary difmap
_audit_creation_method SHELXL-97
_cell_angle_alpha 90.00
_cell_angle_beta 98.495(4)
_cell_angle_gamma 90.00
_cell_formula_units_Z 4
_cell_length_a 9.286(2)
_cell_length_b 11.358(3)
_cell_length_c 11.827(3)
_cell_measurement_reflns_used 3566
_cell_measurement_temperature 298(2)
_cell_measurement_theta_max 25.64
_cell_measurement_theta_min 2.50
_cell_volume 1233.7(5)
_computing_cell_refinement 'Bruker SMART'
_computing_data_collection 'Bruker SMART'
_computing_data_reduction 'Bruker SAINT'
_computing_molecular_graphics 'Bruker SHELXTL'
_computing_publication_material 'Bruker SHELXTL'
_computing_structure_refinement 'SHELXL-97 (Sheldrick, 1997)'
_computing_structure_solution 'SHELXS-97 (Sheldrick, 1990)'
_diffrn_ambient_temperature 298(2)
_diffrn_measured_fraction_theta_full 0.996
_diffrn_measured_fraction_theta_max 0.996
_diffrn_measurement_device_type 'CCD area detector'
_diffrn_measurement_method 'phi and omega scans'
_diffrn_radiation_monochromator graphite
_diffrn_radiation_source 'fine-focus sealed tube'
_diffrn_radiation_type MoK\a
_diffrn_radiation_wavelength 0.71073
_diffrn_reflns_av_R_equivalents 0.0325
_diffrn_reflns_av_sigmaI/netI 0.0227
_diffrn_reflns_limit_h_max 11
_diffrn_reflns_limit_h_min -11
_diffrn_reflns_limit_k_max 13
_diffrn_reflns_limit_k_min -13
_diffrn_reflns_limit_l_max 14
_diffrn_reflns_limit_l_min -14
_diffrn_reflns_number 12115
_diffrn_reflns_theta_full 25.89
_diffrn_reflns_theta_max 25.89
_diffrn_reflns_theta_min 2.22
_exptl_absorpt_coefficient_mu 0.079
_exptl_absorpt_correction_type none
_exptl_crystal_colour brown
_exptl_crystal_density_diffrn 1.267
_exptl_crystal_density_meas 1.267
_exptl_crystal_density_method 'not measured'
_exptl_crystal_description block
_exptl_crystal_F_000 496
_exptl_crystal_size_max 0.8
_exptl_crystal_size_mid 0.4
_exptl_crystal_size_min 0.2
_refine_diff_density_max 0.197
_refine_diff_density_min -0.152
_refine_diff_density_rms 0.034
_refine_ls_extinction_method none
_refine_ls_goodness_of_fit_ref 1.145
_refine_ls_hydrogen_treatment mixed
_refine_ls_matrix_type full
_refine_ls_number_parameters 164
_refine_ls_number_reflns 2380
_refine_ls_number_restraints 0
_refine_ls_restrained_S_all 1.145
_refine_ls_R_factor_all 0.0637
_refine_ls_R_factor_gt 0.0552
_refine_ls_shift/su_max 0.001
_refine_ls_shift/su_mean 0.000
_refine_ls_structure_factor_coef Fsqd
_refine_ls_weighting_details 'calc w=1/[\s^2^(Fo^2^)+(0.0453P)^2^+0.4428P] where P=(Fo^2^+2Fc^2^)/3'
_refine_ls_weighting_scheme calc
_refine_ls_wR_factor_gt 0.1225
_refine_ls_wR_factor_ref 0.1272
_reflns_number_gt 2103
_reflns_number_total 2380
_reflns_threshold_expression >2sigma(I)
_cod_data_source_file c3ob42064g.txt
_cod_data_source_block 3h
_cod_depositor_comments
;
The following automatic conversions were performed:

'_chemical_melting_point' value '142-144' was changed to '143.0(10)'
- the average value was taken and precision was
estimated.

'_symmetry_cell_setting' value 'Monoclinic' changed to
'monoclinic' according to
/usr/data/users/saulius/automatic-downloads/current/RSC/lib/dictionaries/cif_core.dic
dictionary named 'cif_core.dic' version 2.4.2 from 2011-04-26.

Automatic conversion script
Id: cif_fix_values 2281 2013-09-26 08:29:07Z andrius 
;
_cod_original_cell_volume 1233.8(5)
_cod_original_sg_symbol_H-M 'P2(1)/c  '
_cod_database_code 7153582

loop_
_symmetry_equiv_pos_as_xyz
'x, y, z'
'-x, y+1/2, -z+1/2'
'-x, -y, -z'
'x, -y-1/2, z-1/2'

loop_
_atom_site_label
_atom_site_type_symbol
_atom_site_fract_x
_atom_site_fract_y
_atom_site_fract_z
_atom_site_U_iso_or_equiv
_atom_site_adp_type
_atom_site_occupancy
_atom_site_symmetry_multiplicity
_atom_site_calc_flag
_atom_site_refinement_flags
N1 N 0.87616(16) 1.10778(13) 0.43955(12) 0.0406(4) Uani 1 1 d .
C5 C 0.77862(18) 1.01433(15) 0.44172(15) 0.0379(4) Uani 1 1 d .
O1 O 0.91885(17) 0.85808(14) 0.14538(13) 0.0658(5) Uani 1 1 d .
C6 C 0.79260(18) 0.94148(15) 0.35069(14) 0.0371(4) Uani 1 1 d .
C7 C 0.90214(19) 0.99226(15) 0.29340(15) 0.0390(4) Uani 1 1 d .
C11 C 0.69903(19) 0.83795(15) 0.32074(15) 0.0392(4) Uani 1 1 d .
C9 C 0.9632(2) 0.94725(17) 0.19528(16) 0.0460(5) Uani 1 1 d .
C3 C 0.6942(2) 1.10716(18) 0.60098(17) 0.0517(5) Uani 1 1 d .
H3 H 0.6323 1.1089 0.6560 0.062 Uiso 1 1 calc R
C8 C 0.9506(2) 1.09319(16) 0.35099(15) 0.0435(4) Uani 1 1 d .
H8 H 1.0227 1.1431 0.3320 0.052 Uiso 1 1 calc R
C12 C 0.6804(2) 0.75328(16) 0.40116(17) 0.0473(5) Uani 1 1 d .
H12 H 0.7331 0.7584 0.4742 0.057 Uiso 1 1 calc R
C4 C 0.6877(2) 1.01669(17) 0.52720(16) 0.0442(5) Uani 1 1 d .
H4 H 0.6229 0.9553 0.5326 0.053 Uiso 1 1 calc R
C16 C 0.6188(2) 0.82701(17) 0.21260(16) 0.0481(5) Uani 1 1 d .
H16 H 0.6300 0.8825 0.1568 0.058 Uiso 1 1 calc R
C1 C 0.8839(2) 1.19886(17) 0.51710(18) 0.0510(5) Uani 1 1 d .
H1 H 0.9509 1.2593 0.5148 0.061 Uiso 1 1 calc R
C2 C 0.7947(2) 1.19959(19) 0.59533(18) 0.0548(5) Uani 1 1 d .
H2 H 0.7985 1.2617 0.6469 0.066 Uiso 1 1 calc R
C14 C 0.5059(3) 0.6525(2) 0.2675(2) 0.0640(6) Uani 1 1 d .
H14 H 0.4410 0.5905 0.2499 0.077 Uiso 1 1 calc R
C13 C 0.5847(2) 0.66135(18) 0.3744(2) 0.0598(6) Uani 1 1 d .
H13 H 0.5736 0.6049 0.4294 0.072 Uiso 1 1 calc R
C15 C 0.5230(2) 0.7352(2) 0.18679(19) 0.0604(6) Uani 1 1 d .
H15 H 0.4696 0.7295 0.1140 0.072 Uiso 1 1 calc R
C10 C 1.0861(3) 1.0135(2) 0.15646(19) 0.0646(6) Uani 1 1 d .
H10A H 1.1327 0.9647 0.1063 0.097 Uiso 1 1 calc R
H10B H 1.1555 1.0350 0.2216 0.097 Uiso 1 1 calc R
H10C H 1.0492 1.0833 0.1165 0.097 Uiso 1 1 calc R

loop_
_atom_site_aniso_label
_atom_site_aniso_U_11
_atom_site_aniso_U_22
_atom_site_aniso_U_33
_atom_site_aniso_U_23
_atom_site_aniso_U_13
_atom_site_aniso_U_12
N1 0.0427(8) 0.0360(8) 0.0412(8) -0.0027(6) 0.0005(7) -0.0009(6)
C5 0.0350(9) 0.0362(9) 0.0407(9) 0.0006(7) -0.0006(7) 0.0015(7)
O1 0.0745(10) 0.0597(9) 0.0683(10) -0.0197(8) 0.0276(8) -0.0049(8)
C6 0.0367(9) 0.0340(9) 0.0393(9) 0.0011(7) 0.0017(7) 0.0035(7)
C7 0.0427(10) 0.0358(9) 0.0375(9) 0.0039(7) 0.0024(8) 0.0032(8)
C11 0.0389(9) 0.0367(9) 0.0425(10) -0.0055(8) 0.0078(8) 0.0037(7)
C9 0.0509(11) 0.0454(11) 0.0411(10) 0.0050(9) 0.0051(8) 0.0052(9)
C3 0.0467(11) 0.0610(13) 0.0482(11) -0.0093(10) 0.0096(9) 0.0066(10)
C8 0.0448(10) 0.0406(10) 0.0451(10) 0.0046(8) 0.0067(8) -0.0034(8)
C12 0.0507(11) 0.0427(11) 0.0485(11) 0.0000(9) 0.0070(9) 0.0003(9)
C4 0.0383(10) 0.0461(11) 0.0478(11) -0.0014(8) 0.0046(8) 0.0025(8)
C16 0.0536(11) 0.0477(11) 0.0427(10) -0.0068(9) 0.0062(9) -0.0021(9)
C1 0.0544(12) 0.0411(10) 0.0552(12) -0.0102(9) 0.0007(10) -0.0028(9)
C2 0.0583(13) 0.0525(12) 0.0515(12) -0.0170(10) 0.0006(10) 0.0053(10)
C14 0.0632(14) 0.0528(13) 0.0781(16) -0.0239(12) 0.0175(12) -0.0205(11)
C13 0.0691(14) 0.0438(11) 0.0699(15) -0.0009(10) 0.0219(12) -0.0095(10)
C15 0.0600(13) 0.0653(14) 0.0545(13) -0.0226(11) 0.0038(10) -0.0096(11)
C10 0.0682(15) 0.0778(16) 0.0512(12) 0.0065(11) 0.0199(11) -0.0081(12)

loop_
_atom_type_symbol
_atom_type_description
_atom_type_scat_dispersion_real
_atom_type_scat_dispersion_imag
_atom_type_scat_source
C C 0.0033 0.0016 'International Tables Vol C Tables 4.2.6.8 and 6.1.1.4'
H H 0.0000 0.0000 'International Tables Vol C Tables 4.2.6.8 and 6.1.1.4'
N N 0.0061 0.0033 'International Tables Vol C Tables 4.2.6.8 and 6.1.1.4'
O O 0.0106 0.0060 'International Tables Vol C Tables 4.2.6.8 and 6.1.1.4'

loop_
_geom_angle_atom_site_label_1
_geom_angle_atom_site_label_2
_geom_angle_atom_site_label_3
_geom_angle
C8 N1 C1 128.88(17)
C8 N1 C5 109.20(15)
C1 N1 C5 121.88(16)
C6 C5 N1 107.77(15)
C6 C5 C4 134.96(17)
N1 C5 C4 117.19(16)
C5 C6 C7 106.53(15)
C5 C6 C11 123.11(16)
C7 C6 C11 130.21(16)
C8 C7 C6 107.84(16)
C8 C7 C9 123.33(17)
C6 C7 C9 128.75(16)
C12 C11 C16 117.89(17)
C12 C11 C6 121.28(16)
C16 C11 C6 120.68(16)
O1 C9 C7 122.40(18)
O1 C9 C10 119.38(18)
C7 C9 C10 118.22(18)
C4 C3 C2 120.28(19)
N1 C8 C7 108.65(16)
C13 C12 C11 120.77(19)
C3 C4 C5 120.41(18)
C15 C16 C11 120.9(2)
C2 C1 N1 119.43(19)
C1 C2 C3 120.79(18)
C15 C14 C13 119.6(2)
C14 C13 C12 120.5(2)
C14 C15 C16 120.3(2)

loop_
_geom_bond_atom_site_label_1
_geom_bond_atom_site_label_2
_geom_bond_distance
N1 C8 1.348(2)
N1 C1 1.377(2)
N1 C5 1.398(2)
C5 C6 1.379(2)
C5 C4 1.410(3)
O1 C9 1.213(2)
C6 C7 1.425(2)
C6 C11 1.474(2)
C7 C8 1.375(2)
C7 C9 1.458(3)
C11 C12 1.381(3)
C11 C16 1.387(3)
C9 C10 1.495(3)
C3 C4 1.344(3)
C3 C2 1.412(3)
C12 C13 1.377(3)
C16 C15 1.375(3)
C1 C2 1.330(3)
C14 C15 1.365(3)
C14 C13 1.368(3)
